data_7706984
loop_
_publ_author_name
'Schuman, Ashley J.'
'Robey, Sarah F. T.'
'Judkins, Eileen C.'
'Zeller, Matthias'
'Ren, Tong'

_publ_section_title
;
 A unique series of chromium(iii) mono-alkynyl complexes supported by
 tetraazamacrocycles.
;
_journal_issue 14
_journal_name_full 'Dalton transactions (Cambridge, England : 2003)'
_journal_page_first 4936
_journal_page_last 4943
_journal_paper_doi 10.1039/d1dt00707f
_journal_volume 50
_journal_year 2021
_chemical_formula_moiety 'C28 H49 Cl Cr N4, C F3 O3 S, C H4 O'
_chemical_formula_sum 'C30 H53 Cl Cr F3 N4 O4 S'
_chemical_formula_weight 710.27
_space_group_crystal_system triclinic
_space_group_IT_number 2
_space_group_name_Hall '-P 1'
_space_group_name_H-M_alt 'P -1'
_atom_sites_solution_hydrogens mixed
_atom_sites_solution_primary direct
_atom_sites_solution_secondary difmap
_audit_creation_method SHELXL-2018/3
_audit_update_record
;
2021-03-01 deposited with the CCDC.	2021-03-22 downloaded from the CCDC.
;
_cell_angle_alpha 64.220(2)
_cell_angle_beta 69.482(3)
_cell_angle_gamma 72.759(3)
_cell_formula_units_Z 2
_cell_length_a 11.3221(5)
_cell_length_b 13.1665(6)
_cell_length_c 14.2387(7)
_cell_measurement_reflns_used 7681
_cell_measurement_temperature 150(2)
_cell_measurement_theta_max 78.9328
_cell_measurement_theta_min 3.7838
_cell_volume 1763.82(15)
_computing_cell_refinement 'SAINT V8.38A (Bruker, 2018)'
_computing_data_collection 'Apex3 v2019.1-0 (Bruker, 2019)'
_computing_data_reduction 'SAINT V8.38A (Bruker, 2018)'
_computing_structure_refinement
;  
SHELXL-2018/3 (Sheldrick, 2015a, 2018), 
SHELXLE Rev1117 (H\"ubschle et al., 2011)
;
_computing_structure_solution 'SHELXS-97 (Sheldrick, 2008)'
_diffrn_ambient_temperature 150(2)
_diffrn_detector_area_resol_mean 7.4074
_diffrn_measured_fraction_theta_full 0.990
_diffrn_measured_fraction_theta_max 0.936
_diffrn_measurement_device_type
;
Bruker AXS D8 Quest diffractometer with PhotonIII_C14 charge-integrating pixel 
array detector (CPAD)
;
_diffrn_measurement_method 'omega and phi scans'
_diffrn_radiation_monochromator 'laterally graded multilayer (Goebel) mirror'
_diffrn_radiation_type CuK\a
_diffrn_radiation_wavelength 1.54178
_diffrn_reflns_av_R_equivalents 0.0475
_diffrn_reflns_av_unetI/netI 0.0488
_diffrn_reflns_Laue_measured_fraction_full 0.990
_diffrn_reflns_Laue_measured_fraction_max 0.936
_diffrn_reflns_limit_h_max 13
_diffrn_reflns_limit_h_min -14
_diffrn_reflns_limit_k_max 14
_diffrn_reflns_limit_k_min -16
_diffrn_reflns_limit_l_max 17
_diffrn_reflns_limit_l_min -17
_diffrn_reflns_number 21739
_diffrn_reflns_point_group_measured_fraction_full 0.990
_diffrn_reflns_point_group_measured_fraction_max 0.936
_diffrn_reflns_theta_full 67.679
_diffrn_reflns_theta_max 79.654
_diffrn_reflns_theta_min 3.784
_diffrn_source 'I-mu-S microsource X-ray tube'
_diffrn_source_current '1.0 mA'
_diffrn_source_voltage '50 kV'
_exptl_absorpt_coefficient_mu 4.382
_exptl_absorpt_correction_T_max 0.5258
_exptl_absorpt_correction_T_min 0.4052
_exptl_absorpt_correction_type multi-scan
_exptl_absorpt_process_details
;
 SADABS 2016/2: Krause, L., Herbst-Irmer, R., Sheldrick G.M. & Stalke D.,
 J. Appl. Cryst. 48 (2015) 3-10
;
_exptl_crystal_colour yellow
_exptl_crystal_density_diffrn 1.337
_exptl_crystal_description block
_exptl_crystal_F_000 754
_exptl_crystal_size_max 0.130
_exptl_crystal_size_mid 0.120
_exptl_crystal_size_min 0.100
_exptl_transmission_factor_max 0.5258
_exptl_transmission_factor_min 0.4052
_refine_diff_density_max 0.421
_refine_diff_density_min -0.466
_refine_diff_density_rms 0.051
_refine_ls_extinction_method none
_refine_ls_goodness_of_fit_ref 1.078
_refine_ls_hydrogen_treatment constr
_refine_ls_matrix_type full
_refine_ls_number_parameters 1038
_refine_ls_number_reflns 7194
_refine_ls_number_restraints 2715
_refine_ls_restrained_S_all 1.017
_refine_ls_R_factor_all 0.0926
_refine_ls_R_factor_gt 0.0688
_refine_ls_shift/su_max 0.009
_refine_ls_shift/su_mean 0.000
_refine_ls_structure_factor_coef Fsqd
_refine_ls_weighting_details 'w=1/[\s^2^(Fo^2^)+(0.1446P)^2^+0.0884P] where P=(Fo^2^+2Fc^2^)/3'
_refine_ls_weighting_scheme calc
_refine_ls_wR_factor_gt 0.1971
_refine_ls_wR_factor_ref 0.2198
_reflns_Friedel_coverage 0.000
_reflns_number_gt 4878
_reflns_number_total 7194
_reflns_threshold_expression 'I > 2\s(I)'
_cod_data_source_file d1dt00707f2.cif
_cod_data_source_block AS024_2_0m
_cod_depositor_comments 'Adding full bibliography for 7706983--7706988.cif.'
_cod_original_cell_volume 1763.81(15)
_cod_database_code 7706984
_shelx_shelxl_version_number 2018/3
_shelx_space_group_comment
;
The symmetry employed for this shelxl refinement is uniquely defined
by the following loop, which should always be used as a source of
symmetry information in preference to the above space-group names.
They are only intended as comments.
;
_shelx_estimated_absorpt_t_min 0.600
_shelx_estimated_absorpt_t_max 0.668

loop_
_space_group_symop_operation_xyz
'x, y, z'
'-x, -y, -z'

loop_
_atom_site_label
_atom_site_type_symbol
_atom_site_fract_x
_atom_site_fract_y
_atom_site_fract_z
_atom_site_U_iso_or_equiv
_atom_site_adp_type
_atom_site_occupancy
_atom_site_site_symmetry_order
_atom_site_calc_flag
_atom_site_refinement_flags_posn
_atom_site_refinement_flags_adp
_atom_site_refinement_flags_occupancy
_atom_site_disorder_assembly
_atom_site_disorder_group
C1A C 0.7394(4) 0.6116(3) 0.2033(3) 0.0661(9) Uani 1 1 d . . . . .
C2A C 0.8021(3) 0.5382(3) 0.2608(3) 0.0613(8) Uani 1 1 d . . . . .
C3A C 0.8771(3) 0.4467(3) 0.3307(2) 0.0565(7) Uani 1 1 d . . . . .
C4A C 0.9539(4) 0.4678(3) 0.3749(3) 0.0724(9) Uani 1 1 d . . . . .
H4A H 0.958108 0.544638 0.359641 0.087 Uiso 1 1 calc R U . . .
C5A C 1.0253(4) 0.3782(3) 0.4415(3) 0.0721(9) Uani 1 1 d . . . . .
H5A H 1.077860 0.395439 0.470098 0.087 Uiso 1 1 calc R U . . .
C6A C 1.0219(3) 0.2661(3) 0.4668(3) 0.0653(9) Uani 1 1 d . . . . .
C7A C 0.9454(3) 0.2463(3) 0.4222(3) 0.0719(9) Uani 1 1 d . . . . .
H7A H 0.941116 0.169364 0.438005 0.086 Uiso 1 1 calc R U . . .
C8A C 0.8741(3) 0.3339(3) 0.3552(3) 0.0646(8) Uani 1 1 d . . . . .
H8A H 0.822750 0.315980 0.325919 0.078 Uiso 1 1 calc R U . . .
C9A C 1.0963(13) 0.1700(13) 0.5447(13) 0.083(5) Uani 0.549(9) 1 d D U P A 1
C10A C 1.0483(10) 0.1761(8) 0.6571(6) 0.098(3) Uani 0.549(9) 1 d D U P A 1
H10A H 1.093309 0.110274 0.706278 0.146 Uiso 0.549(9) 1 calc R U P A 1
H10B H 0.956170 0.174748 0.684054 0.146 Uiso 0.549(9) 1 calc R U P A 1
H10C H 1.064767 0.247043 0.653099 0.146 Uiso 0.549(9) 1 calc R U P A 1
C11A C 1.0787(10) 0.0490(7) 0.5633(9) 0.101(3) Uani 0.549(9) 1 d D U P A 1
H11A H 0.987589 0.043182 0.592293 0.152 Uiso 0.549(9) 1 calc R U P A 1
H11B H 1.126232 -0.009584 0.614748 0.152 Uiso 0.549(9) 1 calc R U P A 1
H11C H 1.111071 0.037393 0.494603 0.152 Uiso 0.549(9) 1 calc R U P A 1
C12A C 1.2383(8) 0.1740(10) 0.4900(11) 0.127(5) Uani 0.549(9) 1 d D U P A 1
H12A H 1.261181 0.160616 0.422812 0.190 Uiso 0.549(9) 1 calc R U P A 1
H12B H 1.289325 0.114654 0.538343 0.190 Uiso 0.549(9) 1 calc R U P A 1
H12C H 1.255680 0.249337 0.473877 0.190 Uiso 0.549(9) 1 calc R U P A 1
C9B C 1.1080(18) 0.1669(18) 0.5351(16) 0.094(7) Uani 0.451(9) 1 d D U P A 2
C10B C 1.0182(13) 0.0913(14) 0.6295(10) 0.143(7) Uani 0.451(9) 1 d D U P A 2
H10D H 1.058136 0.010735 0.644859 0.214 Uiso 0.451(9) 1 calc R U P A 2
H10E H 0.937679 0.104678 0.611295 0.214 Uiso 0.451(9) 1 calc R U P A 2
H10F H 1.000865 0.109660 0.693339 0.214 Uiso 0.451(9) 1 calc R U P A 2
C11B C 1.1920(12) 0.0929(11) 0.4664(10) 0.118(5) Uani 0.451(9) 1 d D U P A 2
H11D H 1.139416 0.046449 0.465297 0.178 Uiso 0.451(9) 1 calc R U P A 2
H11E H 1.262478 0.042594 0.498301 0.178 Uiso 0.451(9) 1 calc R U P A 2
H11F H 1.226939 0.143273 0.392473 0.178 Uiso 0.451(9) 1 calc R U P A 2
C12B C 1.1966(14) 0.2098(11) 0.5638(13) 0.118(4) Uani 0.451(9) 1 d D U P A 2
H12D H 1.255178 0.144575 0.600031 0.177 Uiso 0.451(9) 1 calc R U P A 2
H12E H 1.145677 0.251053 0.612015 0.177 Uiso 0.451(9) 1 calc R U P A 2
H12F H 1.246099 0.261422 0.497733 0.177 Uiso 0.451(9) 1 calc R U P A 2
Cr1A Cr 0.6254(5) 0.7231(5) 0.1073(4) 0.0454(10) Uani 0.4061(11) 1 d D U P B 1
Cl1A Cl 0.5112(2) 0.85983(15) -0.02004(15) 0.0618(5) Uani 0.4061(11) 1 d D U P B 1
N1A N 0.4621(7) 0.6465(7) 0.1918(6) 0.055(2) Uani 0.4061(11) 1 d D U P B 1
H1AN H 0.393326 0.696885 0.154855 0.066 Uiso 0.4061(11) 1 calc R U P B 1
N2A N 0.5636(7) 0.8424(6) 0.1822(6) 0.0700(18) Uani 0.4061(11) 1 d D U P B 1
H2AN H 0.512538 0.908043 0.135287 0.084 Uiso 0.4061(11) 1 calc R U P B 1
N3A N 0.7866(7) 0.7986(7) 0.0230(7) 0.071(2) Uani 0.4061(11) 1 d D U P B 1
H3AN H 0.854883 0.748659 0.060676 0.085 Uiso 0.4061(11) 1 calc R U P B 1
N4A N 0.6823(6) 0.6020(7) 0.0354(5) 0.0547(17) Uani 0.4061(11) 1 d D U P B 1
H4AN H 0.733102 0.536571 0.082751 0.066 Uiso 0.4061(11) 1 calc R U P B 1
C13A C 0.2920(14) 0.5733(14) 0.3620(12) 0.110(6) Uani 0.4061(11) 1 d D U P B 1
H13A H 0.239018 0.593061 0.424775 0.165 Uiso 0.4061(11) 1 calc R U P B 1
H13B H 0.321103 0.490289 0.385280 0.165 Uiso 0.4061(11) 1 calc R U P B 1
H13C H 0.241618 0.597567 0.309936 0.165 Uiso 0.4061(11) 1 calc R U P B 1
C14A C 0.4108(13) 0.6354(12) 0.3078(9) 0.077(4) Uani 0.4061(11) 1 d D U P B 1
H14A H 0.478799 0.590952 0.347224 0.093 Uiso 0.4061(11) 1 calc R U P B 1
C15A C 0.3739(9) 0.7561(8) 0.3076(7) 0.082(3) Uani 0.4061(11) 1 d D U P B 1
H15A H 0.329662 0.803909 0.249605 0.099 Uiso 0.4061(11) 1 calc R U P B 1
H15B H 0.310052 0.753611 0.376800 0.099 Uiso 0.4061(11) 1 calc R U P B 1
C16A C 0.4759(12) 0.8187(9) 0.2931(8) 0.084(3) Uani 0.4061(11) 1 d D U P B 1
C17A C 0.4070(16) 0.9292(11) 0.3126(12) 0.120(5) Uani 0.4061(11) 1 d D U P B 1
H17A H 0.358986 0.910818 0.388449 0.180 Uiso 0.4061(11) 1 calc R U P B 1
H17B H 0.347743 0.971481 0.266413 0.180 Uiso 0.4061(11) 1 calc R U P B 1
H17C H 0.469930 0.976359 0.295277 0.180 Uiso 0.4061(11) 1 calc R U P B 1
C18A C 0.5528(14) 0.7479(11) 0.3794(9) 0.110(4) Uani 0.4061(11) 1 d D U P B 1
H18A H 0.494205 0.713734 0.449420 0.165 Uiso 0.4061(11) 1 calc R U P B 1
H18B H 0.596854 0.798218 0.384836 0.165 Uiso 0.4061(11) 1 calc R U P B 1
H18C H 0.616040 0.687166 0.358358 0.165 Uiso 0.4061(11) 1 calc R U P B 1
C19A C 0.6827(14) 0.8859(15) 0.1589(13) 0.076(4) Uani 0.4061(11) 1 d D U P B 1
H19A H 0.736355 0.829194 0.207331 0.091 Uiso 0.4061(11) 1 calc R U P B 1
H19B H 0.660133 0.958190 0.171748 0.091 Uiso 0.4061(11) 1 calc R U P B 1
C20A C 0.7590(12) 0.9072(10) 0.0376(11) 0.090(3) Uani 0.4061(11) 1 d D U P B 1
H20A H 0.707174 0.966280 -0.011357 0.109 Uiso 0.4061(11) 1 calc R U P B 1
H20B H 0.839615 0.933793 0.021284 0.109 Uiso 0.4061(11) 1 calc R U P B 1
C21A C 0.9424(15) 0.8741(16) -0.1546(13) 0.139(6) Uani 0.4061(11) 1 d D U P B 1
H21A H 1.023713 0.827659 -0.139125 0.208 Uiso 0.4061(11) 1 calc R U P B 1
H21B H 0.921595 0.940148 -0.133379 0.208 Uiso 0.4061(11) 1 calc R U P B 1
H21C H 0.950056 0.900797 -0.232005 0.208 Uiso 0.4061(11) 1 calc R U P B 1
C22A C 0.8369(13) 0.8022(14) -0.0914(12) 0.083(4) Uani 0.4061(11) 1 d D U P B 1
H22A H 0.764604 0.841733 -0.126560 0.100 Uiso 0.4061(11) 1 calc R U P B 1
C23A C 0.8725(12) 0.6849(10) -0.0916(10) 0.083(4) Uani 0.4061(11) 1 d D U P B 1
H23A H 0.917667 0.637070 -0.034250 0.100 Uiso 0.4061(11) 1 calc R U P B 1
H23B H 0.935405 0.687821 -0.161219 0.100 Uiso 0.4061(11) 1 calc R U P B 1
C24A C 0.7706(9) 0.6224(11) -0.0761(7) 0.070(3) Uani 0.4061(11) 1 d D U P B 1
C25A C 0.8356(11) 0.5037(10) -0.0839(9) 0.102(4) Uani 0.4061(11) 1 d D U P B 1
H25A H 0.773377 0.469115 -0.088899 0.152 Uiso 0.4061(11) 1 calc R U P B 1
H25B H 0.866580 0.453823 -0.019540 0.152 Uiso 0.4061(11) 1 calc R U P B 1
H25C H 0.907807 0.513078 -0.148339 0.152 Uiso 0.4061(11) 1 calc R U P B 1
C26A C 0.7016(14) 0.6893(14) -0.1664(10) 0.090(4) Uani 0.4061(11) 1 d D U P B 1
H26A H 0.673683 0.769318 -0.172346 0.135 Uiso 0.4061(11) 1 calc R U P B 1
H26B H 0.626837 0.655516 -0.149679 0.135 Uiso 0.4061(11) 1 calc R U P B 1
H26C H 0.760067 0.685907 -0.234954 0.135 Uiso 0.4061(11) 1 calc R U P B 1
C27A C 0.5650(12) 0.5576(13) 0.0584(11) 0.061(3) Uani 0.4061(11) 1 d D U P B 1
H27A H 0.588377 0.484815 0.046278 0.073 Uiso 0.4061(11) 1 calc R U P B 1
H27B H 0.511194 0.613449 0.009734 0.073 Uiso 0.4061(11) 1 calc R U P B 1
C28A C 0.4926(12) 0.5383(10) 0.1736(9) 0.066(3) Uani 0.4061(11) 1 d D U P B 1
H28A H 0.412580 0.510818 0.189949 0.079 Uiso 0.4061(11) 1 calc R U P B 1
H28B H 0.544879 0.479164 0.222165 0.079 Uiso 0.4061(11) 1 calc R U P B 1
Cr1B Cr 0.5991(5) 0.7205(5) 0.1323(5) 0.0351(9) Uani 0.361(3) 1 d D U P B 2
Cl1B Cl 0.4271(6) 0.8514(6) 0.0630(7) 0.0514(12) Uani 0.361(3) 1 d D U P B 2
N1B N 0.4923(13) 0.5902(10) 0.2169(8) 0.049(3) Uani 0.361(3) 1 d D U P B 2
H1BN H 0.545323 0.523845 0.261474 0.059 Uiso 0.361(3) 1 calc R U P B 2
N2B N 0.5575(14) 0.7773(12) 0.2574(9) 0.060(3) Uani 0.361(3) 1 d D U P B 2
H2BN H 0.625502 0.728143 0.295681 0.072 Uiso 0.361(3) 1 calc R U P B 2
N3B N 0.7064(10) 0.8528(9) 0.0438(7) 0.051(2) Uani 0.361(3) 1 d D U P B 2
H3BN H 0.651125 0.919192 0.001492 0.061 Uiso 0.361(3) 1 calc R U P B 2
N4B N 0.6465(10) 0.6659(10) 0.0046(7) 0.053(3) Uani 0.361(3) 1 d D U P B 2
H4BN H 0.580841 0.715195 -0.036276 0.064 Uiso 0.361(3) 1 calc R U P B 2
C13B C 0.2979(15) 0.5190(17) 0.3520(17) 0.075(5) Uani 0.361(3) 1 d D U P B 2
H13D H 0.217756 0.538267 0.401853 0.112 Uiso 0.361(3) 1 calc R U P B 2
H13E H 0.350581 0.451352 0.392442 0.112 Uiso 0.361(3) 1 calc R U P B 2
H13F H 0.278797 0.502751 0.298376 0.112 Uiso 0.361(3) 1 calc R U P B 2
C14B C 0.3719(16) 0.6217(16) 0.2937(14) 0.058(4) Uani 0.361(3) 1 d D U P B 2
H14B H 0.318137 0.691645 0.253444 0.069 Uiso 0.361(3) 1 calc R U P B 2
C15B C 0.4049(14) 0.6431(11) 0.3779(11) 0.058(3) Uani 0.361(3) 1 d D U P B 2
H15C H 0.478868 0.584295 0.398812 0.070 Uiso 0.361(3) 1 calc R U P B 2
H15D H 0.331609 0.630281 0.442753 0.070 Uiso 0.361(3) 1 calc R U P B 2
C16B C 0.4371(12) 0.7610(12) 0.3473(11) 0.060(4) Uani 0.361(3) 1 d D U P B 2
C17B C 0.3266(12) 0.8561(13) 0.3209(12) 0.066(3) Uani 0.361(3) 1 d D U P B 2
H17D H 0.248795 0.837481 0.378932 0.099 Uiso 0.361(3) 1 calc R U P B 2
H17E H 0.313884 0.865167 0.252860 0.099 Uiso 0.361(3) 1 calc R U P B 2
H17F H 0.345180 0.927641 0.313718 0.099 Uiso 0.361(3) 1 calc R U P B 2
C18B C 0.465(2) 0.7576(18) 0.4486(13) 0.093(6) Uani 0.361(3) 1 d D U P B 2
H18D H 0.387695 0.745331 0.508989 0.139 Uiso 0.361(3) 1 calc R U P B 2
H18E H 0.488239 0.830340 0.432429 0.139 Uiso 0.361(3) 1 calc R U P B 2
H18F H 0.535003 0.694852 0.468114 0.139 Uiso 0.361(3) 1 calc R U P B 2
C19B C 0.5962(16) 0.8906(11) 0.2065(11) 0.063(3) Uani 0.361(3) 1 d D U P B 2
H19C H 0.602973 0.912574 0.262461 0.076 Uiso 0.361(3) 1 calc R U P B 2
H19D H 0.530366 0.948381 0.171272 0.076 Uiso 0.361(3) 1 calc R U P B 2
C20B C 0.7269(13) 0.8884(16) 0.1215(12) 0.052(3) Uani 0.361(3) 1 d D U P B 2
H20C H 0.751880 0.965077 0.084966 0.062 Uiso 0.361(3) 1 calc R U P B 2
H20D H 0.794647 0.833001 0.155781 0.062 Uiso 0.361(3) 1 calc R U P B 2
C21B C 0.8995(17) 0.9335(15) -0.0943(17) 0.091(6) Uani 0.361(3) 1 d D U P B 2
H21D H 0.991409 0.907493 -0.118712 0.136 Uiso 0.361(3) 1 calc R U P B 2
H21E H 0.885015 0.971494 -0.044402 0.136 Uiso 0.361(3) 1 calc R U P B 2
H21F H 0.866479 0.987542 -0.156713 0.136 Uiso 0.361(3) 1 calc R U P B 2
C22B C 0.8297(11) 0.8301(12) -0.0364(12) 0.056(3) Uani 0.361(3) 1 d D U P B 2
H22B H 0.886492 0.762976 0.003481 0.067 Uiso 0.361(3) 1 calc R U P B 2
C23B C 0.8004(13) 0.8001(14) -0.1146(10) 0.063(4) Uani 0.361(3) 1 d D U P B 2
H23C H 0.873699 0.812251 -0.179416 0.076 Uiso 0.361(3) 1 calc R U P B 2
H23D H 0.725498 0.856131 -0.137162 0.076 Uiso 0.361(3) 1 calc R U P B 2
C24B C 0.7728(10) 0.6824(14) -0.0813(9) 0.061(3) Uani 0.361(3) 1 d D U P B 2
C25B C 0.8811(12) 0.5890(15) -0.0406(13) 0.078(5) Uani 0.361(3) 1 d D U P B 2
H25D H 0.856859 0.513712 -0.013601 0.117 Uiso 0.361(3) 1 calc R U P B 2
H25E H 0.896798 0.599439 0.017781 0.117 Uiso 0.361(3) 1 calc R U P B 2
H25F H 0.959008 0.593859 -0.099967 0.117 Uiso 0.361(3) 1 calc R U P B 2
C26B C 0.7606(15) 0.6770(19) -0.1828(11) 0.085(5) Uani 0.361(3) 1 d D U P B 2
H26D H 0.685350 0.731238 -0.204092 0.128 Uiso 0.361(3) 1 calc R U P B 2
H26E H 0.751273 0.599351 -0.167761 0.128 Uiso 0.361(3) 1 calc R U P B 2
H26F H 0.837540 0.697011 -0.241517 0.128 Uiso 0.361(3) 1 calc R U P B 2
C27B C 0.6104(14) 0.5528(13) 0.0533(12) 0.061(4) Uani 0.361(3) 1 d D U P B 2
H27C H 0.675165 0.495497 0.090196 0.073 Uiso 0.361(3) 1 calc R U P B 2
H27D H 0.606295 0.530436 -0.003327 0.073 Uiso 0.361(3) 1 calc R U P B 2
C28B C 0.4816(13) 0.5560(12) 0.1335(11) 0.052(3) Uani 0.361(3) 1 d D U P B 2
H28C H 0.416107 0.611927 0.096648 0.062 Uiso 0.361(3) 1 calc R U P B 2
H28D H 0.455870 0.479696 0.167731 0.062 Uiso 0.361(3) 1 calc R U P B 2
Cr1C Cr 0.6111(8) 0.7481(5) 0.1275(6) 0.0337(11) Uani 0.233(3) 1 d D U P B 3
Cl1C Cl 0.4333(11) 0.8763(9) 0.0697(12) 0.061(3) Uani 0.233(3) 1 d D U P B 3
N1C N 0.5074(19) 0.6107(16) 0.1993(13) 0.054(5) Uani 0.233(3) 1 d D U P B 3
H1CN H 0.567880 0.541376 0.231774 0.065 Uiso 0.233(3) 1 calc R U P B 3
N2C N 0.562(2) 0.7734(18) 0.2717(12) 0.054(4) Uani 0.233(3) 1 d D U P B 3
H2CN H 0.633907 0.721745 0.303688 0.064 Uiso 0.233(3) 1 calc R U P B 3
N3C N 0.7124(16) 0.8766(14) 0.0619(13) 0.051(2) Uani 0.233(3) 1 d D U P B 3
H3CN H 0.657480 0.945579 0.021835 0.061 Uiso 0.233(3) 1 calc R U P B 3
N4C N 0.6555(15) 0.7083(14) -0.0091(10) 0.053(4) Uani 0.233(3) 1 d D U P B 3
H4CN H 0.590248 0.764986 -0.047167 0.063 Uiso 0.233(3) 1 calc R U P B 3
C13C C 0.332(3) 0.502(3) 0.336(3) 0.107(11) Uani 0.233(3) 1 d D U P B 3
H13G H 0.278136 0.491654 0.409542 0.160 Uiso 0.233(3) 1 calc R U P B 3
H13H H 0.401330 0.436195 0.338106 0.160 Uiso 0.233(3) 1 calc R U P B 3
H13I H 0.280570 0.509414 0.290361 0.160 Uiso 0.233(3) 1 calc R U P B 3
C14C C 0.391(2) 0.614(3) 0.2892(18) 0.058(6) Uani 0.233(3) 1 d D U P B 3
H14C H 0.326604 0.682839 0.263336 0.069 Uiso 0.233(3) 1 calc R U P B 3
C15C C 0.430(3) 0.6187(19) 0.3793(18) 0.073(6) Uani 0.233(3) 1 d D U P B 3
H15E H 0.510644 0.564298 0.388088 0.088 Uiso 0.233(3) 1 calc R U P B 3
H15F H 0.363383 0.591695 0.447446 0.088 Uiso 0.233(3) 1 calc R U P B 3
C16C C 0.449(2) 0.7364(19) 0.3639(14) 0.067(6) Uani 0.233(3) 1 d D U P B 3
C17C C 0.329(3) 0.826(3) 0.354(2) 0.098(10) Uani 0.233(3) 1 d D U P B 3
H17G H 0.334727 0.888368 0.371046 0.147 Uiso 0.233(3) 1 calc R U P B 3
H17H H 0.254150 0.791173 0.403893 0.147 Uiso 0.233(3) 1 calc R U P B 3
H17I H 0.321004 0.856013 0.279680 0.147 Uiso 0.233(3) 1 calc R U P B 3
C18C C 0.478(3) 0.716(2) 0.4703(18) 0.080(7) Uani 0.233(3) 1 d D U P B 3
H18G H 0.538905 0.644970 0.490511 0.120 Uiso 0.233(3) 1 calc R U P B 3
H18H H 0.398802 0.711585 0.528164 0.120 Uiso 0.233(3) 1 calc R U P B 3
H18I H 0.515614 0.780428 0.459184 0.120 Uiso 0.233(3) 1 calc R U P B 3
C19C C 0.593(2) 0.8858(18) 0.2392(16) 0.063(4) Uani 0.233(3) 1 d D U P B 3
H19E H 0.600923 0.894016 0.302626 0.076 Uiso 0.233(3) 1 calc R U P B 3
H19F H 0.523507 0.946155 0.212107 0.076 Uiso 0.233(3) 1 calc R U P B 3
C20C C 0.722(3) 0.902(3) 0.149(2) 0.059(5) Uani 0.233(3) 1 d D U P B 3
H20E H 0.736331 0.981553 0.121711 0.071 Uiso 0.233(3) 1 calc R U P B 3
H20F H 0.794249 0.849512 0.178593 0.071 Uiso 0.233(3) 1 calc R U P B 3
C21C C 0.902(3) 0.964(2) -0.064(3) 0.104(11) Uani 0.233(3) 1 d D U P B 3
H21G H 0.939691 0.957573 -0.008953 0.156 Uiso 0.233(3) 1 calc R U P B 3
H21H H 0.838989 1.034268 -0.079295 0.156 Uiso 0.233(3) 1 calc R U P B 3
H21I H 0.969151 0.964599 -0.129866 0.156 Uiso 0.233(3) 1 calc R U P B 3
C22C C 0.8352(16) 0.8605(16) -0.0216(15) 0.059(5) Uani 0.233(3) 1 d D U P B 3
H22C H 0.892176 0.789950 0.014054 0.071 Uiso 0.233(3) 1 calc R U P B 3
C23C C 0.806(2) 0.8441(19) -0.1074(16) 0.075(6) Uani 0.233(3) 1 d D U P B 3
H23E H 0.879217 0.863608 -0.171718 0.090 Uiso 0.233(3) 1 calc R U P B 3
H23F H 0.731327 0.903284 -0.125842 0.090 Uiso 0.233(3) 1 calc R U P B 3
C24C C 0.7785(15) 0.733(2) -0.0956(12) 0.066(5) Uani 0.233(3) 1 d D U P B 3
C25C C 0.885(2) 0.633(2) -0.0653(18) 0.075(8) Uani 0.233(3) 1 d D U P B 3
H25G H 0.869765 0.598611 0.013444 0.113 Uiso 0.233(3) 1 calc R U P B 3
H25H H 0.967384 0.660034 -0.097304 0.113 Uiso 0.233(3) 1 calc R U P B 3
H25I H 0.886908 0.575586 -0.092460 0.113 Uiso 0.233(3) 1 calc R U P B 3
C26C C 0.766(2) 0.750(3) -0.2051(13) 0.100(7) Uani 0.233(3) 1 d D U P B 3
H26G H 0.683888 0.799883 -0.216371 0.150 Uiso 0.233(3) 1 calc R U P B 3
H26H H 0.768256 0.676117 -0.206686 0.150 Uiso 0.233(3) 1 calc R U P B 3
H26I H 0.836157 0.786404 -0.262427 0.150 Uiso 0.233(3) 1 calc R U P B 3
C27C C 0.6140(19) 0.6006(18) 0.0222(14) 0.055(4) Uani 0.233(3) 1 d D U P B 3
H27E H 0.680331 0.535514 0.049077 0.066 Uiso 0.233(3) 1 calc R U P B 3
H27F H 0.601696 0.596050 -0.041266 0.066 Uiso 0.233(3) 1 calc R U P B 3
C28C C 0.4913(19) 0.5938(17) 0.1085(14) 0.058(5) Uani 0.233(3) 1 d D U P B 3
H28E H 0.422392 0.653412 0.079070 0.070 Uiso 0.233(3) 1 calc R U P B 3
H28F H 0.466724 0.518055 0.134290 0.070 Uiso 0.233(3) 1 calc R U P B 3
F1A F 0.6444(10) 0.1449(10) 0.3811(5) 0.201(6) Uani 0.541(3) 1 d D U P C 1
F2A F 0.5298(10) 0.0954(6) 0.3252(10) 0.206(5) Uani 0.541(3) 1 d D U P C 1
F3A F 0.4910(6) 0.2649(5) 0.3243(5) 0.115(2) Uani 0.541(3) 1 d D U P C 1
C29A C 0.5887(8) 0.1860(6) 0.2989(7) 0.131(4) Uani 0.541(3) 1 d D U P C 1
S1A S 0.6884(4) 0.2206(3) 0.1753(3) 0.1516(17) Uani 0.541(3) 1 d D U P C 1
O1A O 0.7444(9) 0.3102(7) 0.1666(8) 0.166(4) Uani 0.541(3) 1 d D U P C 1
O2A O 0.7497(7) 0.1057(7) 0.1732(7) 0.148(4) Uani 0.541(3) 1 d D U P C 1
O3A O 0.5910(9) 0.2679(8) 0.1094(6) 0.162(4) Uani 0.541(3) 1 d D U P C 1
F1B F 0.6396(13) 0.1190(10) 0.3953(7) 0.171(10) Uani 0.250(3) 1 d D U P D 3
F2B F 0.6747(15) 0.0674(7) 0.2662(11) 0.167(5) Uani 0.250(3) 1 d D U P D 3
F3B F 0.4948(8) 0.1663(11) 0.3165(15) 0.166(7) Uani 0.250(3) 1 d D U P D 3
C29B C 0.6209(9) 0.1618(8) 0.2956(7) 0.130(5) Uani 0.250(3) 1 d D U P D 3
S1B S 0.6866(5) 0.2773(5) 0.2084(4) 0.116(2) Uani 0.250(3) 1 d D U P D 3
O1B O 0.6378(12) 0.3563(8) 0.2636(9) 0.114(4) Uani 0.250(3) 1 d D U P D 3
O2B O 0.6673(11) 0.2871(10) 0.1074(6) 0.096(4) Uani 0.250(3) 1 d D U P D 3
O3B O 0.8258(7) 0.2265(11) 0.2064(10) 0.118(4) Uani 0.250(3) 1 d D U P D 3
F1C F 0.5365(16) 0.1161(15) 0.3839(7) 0.137(5) Uani 0.209(3) 1 d D U P E 4
F2C F 0.5544(19) 0.2899(10) 0.3088(11) 0.193(11) Uani 0.209(3) 1 d D U P E 4
F3C F 0.7192(12) 0.1595(17) 0.3309(11) 0.147(5) Uani 0.209(3) 1 d D U P E 4
C29C C 0.6125(10) 0.1855(9) 0.2984(8) 0.150(7) Uani 0.209(3) 1 d D U P E 4
S1C S 0.6230(7) 0.1858(5) 0.1783(5) 0.120(2) Uani 0.209(3) 1 d D U P E 4
O1C O 0.5175(11) 0.1329(12) 0.1987(11) 0.132(6) Uani 0.209(3) 1 d D U P E 4
O2C O 0.7618(10) 0.1474(15) 0.1427(11) 0.155(9) Uani 0.209(3) 1 d D U P E 4
O3C O 0.5963(18) 0.3138(8) 0.1176(9) 0.165(10) Uani 0.209(3) 1 d D U P E 4
O1 O 0.7573(9) 0.2647(16) -0.0895(9) 0.181(6) Uani 0.4061(11) 1 d D U P B 1
H1 H 0.731495 0.235126 -0.022051 0.271 Uiso 0.4061(11) 1 calc DR U P B 1
C30 C 0.8852(19) 0.286(3) -0.118(2) 0.158(8) Uani 0.4061(11) 1 d D U P B 1
H30A H 0.889570 0.341349 -0.091999 0.236 Uiso 0.4061(11) 1 d R U P B 1
H30B H 0.917503 0.313406 -0.197234 0.236 Uiso 0.4061(11) 1 d R U P B 1
H30C H 0.937710 0.212201 -0.086425 0.236 Uiso 0.4061(11) 1 d R U P B 1
O2 O 0.9530(13) 0.2453(18) -0.0572(14) 0.202(6) Uani 0.4061(11) 1 d D U P B 4
H2 H 0.917010 0.230534 0.008739 0.304 Uiso 0.4061(11) 1 calc DR U P B 4
C31 C 0.875(3) 0.225(3) -0.106(3) 0.174(8) Uani 0.4061(11) 1 d D U P B 4
H31A H 0.788152 0.265528 -0.087976 0.261 Uiso 0.4061(11) 1 d R U P B 4
H31B H 0.874017 0.142636 -0.079781 0.261 Uiso 0.4061(11) 1 d R U P B 4
H31C H 0.910695 0.253559 -0.184568 0.261 Uiso 0.4061(11) 1 d R U P B 4
O3 O 0.847(4) 0.350(4) -0.098(4) 0.222(13) Uani 0.188(2) 1 d D U P F 3
H3 H 0.835435 0.305515 -0.032697 0.333 Uiso 0.188(2) 1 calc DR U P F 3
C32 C 0.957(5) 0.299(6) -0.163(5) 0.205(14) Uani 0.188(2) 1 d D U P F 3
H32A H 1.024840 0.332622 -0.165727 0.307 Uiso 0.188(2) 1 d R U P F 3
H32B H 0.953771 0.315914 -0.236067 0.307 Uiso 0.188(2) 1 d R U P F 3
H32C H 0.973760 0.215566 -0.124773 0.307 Uiso 0.188(2) 1 d R U P F 3

loop_
_atom_site_aniso_label
_atom_site_aniso_U_11
_atom_site_aniso_U_22
_atom_site_aniso_U_33
_atom_site_aniso_U_23
_atom_site_aniso_U_13
_atom_site_aniso_U_12
C1A 0.079(2) 0.0573(18) 0.0640(19) -0.0198(15) -0.0376(17) 0.0055(15)
C2A 0.0650(18) 0.0604(18) 0.0534(16) -0.0210(14) -0.0225(14) 0.0049(14)
C3A 0.0557(15) 0.0581(17) 0.0404(13) -0.0138(12) -0.0136(12) 0.0059(12)
C4A 0.086(2) 0.0608(19) 0.070(2) -0.0231(16) -0.0394(18) 0.0092(16)
C5A 0.078(2) 0.075(2) 0.065(2) -0.0239(17) -0.0358(17) 0.0034(17)
C6A 0.0546(16) 0.068(2) 0.0495(16) -0.0078(14) -0.0158(13) 0.0039(14)
C7A 0.0627(18) 0.0573(18) 0.071(2) -0.0029(15) -0.0204(16) -0.0053(14)
C8A 0.0582(17) 0.0623(19) 0.0588(18) -0.0090(14) -0.0182(14) -0.0074(14)
C9A 0.068(6) 0.073(6) 0.078(7) 0.005(6) -0.034(5) -0.002(5)
C10A 0.128(7) 0.073(5) 0.073(5) 0.005(4) -0.052(5) -0.010(4)
C11A 0.110(7) 0.062(4) 0.112(7) -0.008(4) -0.052(6) 0.002(4)
C12A 0.065(5) 0.114(8) 0.124(8) 0.027(7) -0.038(5) -0.002(5)
C9B 0.076(8) 0.088(9) 0.070(8) 0.000(7) -0.025(7) 0.016(7)
C10B 0.118(9) 0.129(11) 0.085(8) 0.041(8) -0.036(7) 0.000(8)
C11B 0.098(7) 0.095(7) 0.123(9) -0.025(6) -0.046(7) 0.035(6)
C12B 0.113(9) 0.116(8) 0.114(9) -0.018(7) -0.083(8) 0.021(7)
Cr1A 0.0444(18) 0.0456(16) 0.0403(18) -0.0140(12) -0.0134(13) 0.0003(12)
Cl1A 0.0727(11) 0.0522(10) 0.0539(10) -0.0084(7) -0.0310(9) -0.0010(8)
N1A 0.045(4) 0.059(4) 0.044(4) -0.015(3) -0.003(3) -0.003(3)
N2A 0.081(4) 0.062(4) 0.067(4) -0.019(3) -0.042(3) 0.007(3)
N3A 0.054(4) 0.069(5) 0.080(5) -0.006(4) -0.027(4) -0.017(4)
N4A 0.050(4) 0.055(4) 0.042(3) -0.013(3) -0.012(3) 0.006(3)
C13A 0.094(9) 0.118(12) 0.063(7) -0.012(8) -0.001(6) 0.001(9)
C14A 0.067(7) 0.086(7) 0.054(6) -0.015(5) -0.010(5) -0.003(5)
C15A 0.073(5) 0.095(6) 0.054(4) -0.034(4) -0.006(4) 0.018(5)
C16A 0.108(7) 0.075(6) 0.058(5) -0.030(4) -0.029(5) 0.015(5)
C17A 0.165(13) 0.089(8) 0.102(8) -0.054(7) -0.046(9) 0.028(8)
C18A 0.155(11) 0.096(8) 0.072(7) -0.038(6) -0.040(7) 0.013(7)
C19A 0.074(8) 0.054(6) 0.099(8) -0.020(6) -0.034(7) -0.011(7)
C20A 0.084(7) 0.081(6) 0.103(7) -0.007(6) -0.048(6) -0.021(5)
C21A 0.110(10) 0.142(12) 0.122(11) 0.004(10) -0.016(9) -0.063(9)
C22A 0.064(7) 0.095(8) 0.068(7) -0.003(6) -0.015(5) -0.027(6)
C23A 0.064(6) 0.094(8) 0.051(6) -0.002(6) -0.005(5) -0.008(6)
C24A 0.061(5) 0.087(6) 0.046(4) -0.021(5) -0.010(3) 0.000(5)
C25A 0.092(7) 0.119(9) 0.071(6) -0.047(6) 0.000(5) 0.007(6)
C26A 0.085(9) 0.112(10) 0.061(6) -0.028(6) -0.020(7) -0.006(8)
C27A 0.054(6) 0.067(6) 0.066(6) -0.029(5) -0.014(5) -0.010(5)
C28A 0.062(5) 0.068(6) 0.060(6) -0.022(6) -0.006(5) -0.012(4)
Cr1B 0.0305(13) 0.0273(17) 0.0365(16) -0.0028(14) -0.0041(10) -0.0092(13)
Cl1B 0.0400(14) 0.048(3) 0.0594(15) -0.0123(18) -0.0180(11) -0.0032(16)
N1B 0.047(5) 0.049(5) 0.044(4) -0.007(4) -0.008(4) -0.020(4)
N2B 0.044(5) 0.069(6) 0.061(6) -0.019(5) -0.011(5) -0.013(5)
N3B 0.041(2) 0.048(4) 0.057(4) -0.006(3) -0.020(3) -0.010(3)
N4B 0.047(4) 0.055(7) 0.046(4) -0.017(5) -0.004(3) -0.005(5)
C13B 0.034(7) 0.095(11) 0.078(10) -0.034(8) 0.017(7) -0.022(7)
C14B 0.040(6) 0.071(6) 0.050(6) -0.022(5) 0.008(5) -0.016(5)
C15B 0.047(6) 0.079(7) 0.041(5) -0.021(4) -0.005(4) -0.012(5)
C16B 0.047(5) 0.082(7) 0.059(6) -0.041(6) -0.008(5) -0.003(5)
C17B 0.051(5) 0.078(8) 0.066(8) -0.037(7) -0.006(5) -0.001(5)
C18B 0.079(8) 0.135(15) 0.057(8) -0.031(9) -0.024(7) -0.007(10)
C19B 0.076(6) 0.064(6) 0.063(7) -0.024(5) -0.035(6) -0.008(5)
C20B 0.044(5) 0.058(6) 0.065(7) -0.027(5) -0.018(5) -0.012(4)
C21B 0.055(6) 0.059(9) 0.122(13) -0.010(8) -0.009(7) -0.014(6)
C22B 0.037(4) 0.052(6) 0.064(6) -0.010(5) 0.001(5) -0.019(4)
C23B 0.042(5) 0.080(8) 0.046(5) -0.010(6) -0.006(4) -0.007(6)
C24B 0.043(5) 0.072(8) 0.048(5) -0.021(6) 0.000(4) 0.001(6)
C25B 0.044(5) 0.104(11) 0.048(8) -0.016(8) -0.005(5) 0.010(7)
C26B 0.058(7) 0.128(12) 0.056(7) -0.041(7) -0.010(6) 0.009(9)
C27B 0.061(7) 0.055(6) 0.056(6) -0.018(5) -0.008(6) -0.011(6)
C28B 0.066(6) 0.049(7) 0.051(7) -0.023(5) -0.011(6) -0.022(5)
Cr1C 0.046(2) 0.018(2) 0.035(2) -0.0036(15) -0.0088(16) -0.0138(14)
Cl1C 0.055(2) 0.046(4) 0.074(4) -0.004(3) -0.029(2) -0.014(2)
N1C 0.039(7) 0.062(8) 0.050(7) -0.017(7) 0.003(6) -0.016(6)
N2C 0.050(8) 0.074(8) 0.052(7) -0.032(6) -0.025(6) -0.004(7)
N3C 0.041(2) 0.048(4) 0.057(4) -0.006(3) -0.020(3) -0.010(3)
N4C 0.046(5) 0.061(8) 0.049(6) -0.013(5) -0.016(4) -0.013(6)
C13C 0.054(15) 0.13(2) 0.102(17) -0.032(14) 0.037(12) -0.055(15)
C14C 0.041(8) 0.079(9) 0.052(8) -0.019(7) -0.011(7) -0.018(7)
C15C 0.057(9) 0.100(10) 0.044(8) -0.018(7) -0.001(7) -0.015(8)
C16C 0.058(8) 0.094(10) 0.054(7) -0.028(7) -0.026(6) -0.003(8)
C17C 0.094(14) 0.103(17) 0.075(15) -0.018(12) -0.028(12) -0.002(12)
C18C 0.095(15) 0.110(17) 0.047(10) -0.033(11) -0.029(10) -0.017(13)
C19C 0.078(8) 0.069(8) 0.068(9) -0.038(7) -0.044(7) 0.002(6)
C20C 0.066(9) 0.054(8) 0.077(10) -0.027(7) -0.026(8) -0.022(7)
C21C 0.056(10) 0.062(14) 0.14(2) 0.005(13) 0.003(12) -0.027(9)
C22C 0.037(6) 0.048(9) 0.075(8) 0.008(7) -0.028(6) -0.016(6)
C23C 0.059(8) 0.080(10) 0.057(8) 0.005(8) -0.016(7) -0.018(8)
C24C 0.053(7) 0.084(10) 0.044(7) -0.010(8) -0.011(5) -0.012(8)
C25C 0.077(12) 0.090(19) 0.030(11) 0.006(12) -0.008(8) -0.023(14)
C26C 0.076(12) 0.130(16) 0.063(10) -0.022(11) 0.001(9) -0.016(13)
C27C 0.067(8) 0.060(9) 0.043(7) -0.023(7) -0.013(7) -0.010(8)
C28C 0.064(7) 0.055(9) 0.060(8) -0.019(7) -0.012(7) -0.027(7)
F1A 0.200(9) 0.184(9) 0.145(8) -0.012(7) -0.062(8) 0.013(8)
F2A 0.201(8) 0.116(6) 0.249(9) -0.087(7) 0.026(8) -0.027(6)
F3A 0.128(5) 0.098(4) 0.100(4) -0.049(3) -0.027(3) 0.023(3)
C29A 0.138(6) 0.104(6) 0.148(6) -0.056(5) -0.045(6) 0.007(6)
S1A 0.180(4) 0.126(3) 0.140(3) -0.085(2) 0.026(3) -0.041(3)
O1A 0.138(8) 0.150(8) 0.197(10) -0.049(7) -0.030(7) -0.046(6)
O2A 0.097(5) 0.156(8) 0.246(11) -0.139(8) -0.026(6) -0.018(5)
O3A 0.217(10) 0.199(10) 0.122(6) -0.062(6) -0.092(7) -0.045(8)
F1B 0.196(13) 0.076(7) 0.143(12) -0.003(8) -0.056(11) 0.068(9)
F2B 0.205(12) 0.109(8) 0.226(12) -0.091(9) -0.086(10) 0.000(9)
F3B 0.128(9) 0.128(11) 0.183(11) -0.004(10) -0.043(9) -0.021(9)
C29B 0.158(8) 0.117(7) 0.143(7) -0.062(7) -0.046(7) -0.031(7)
S1B 0.122(4) 0.127(5) 0.133(4) -0.072(4) -0.042(4) -0.020(4)
O1B 0.133(11) 0.098(9) 0.148(12) -0.070(9) -0.062(9) -0.002(8)
O2B 0.079(7) 0.107(9) 0.143(10) -0.071(8) -0.038(8) -0.024(7)
O3B 0.061(6) 0.181(12) 0.165(11) -0.114(10) -0.032(7) -0.012(7)
F1C 0.141(11) 0.140(11) 0.147(11) -0.076(9) -0.021(10) -0.031(10)
F2C 0.176(14) 0.160(13) 0.162(12) -0.039(11) -0.019(12) 0.021(12)
F3C 0.179(13) 0.181(12) 0.128(10) -0.067(10) -0.071(10) -0.041(11)
C29C 0.158(8) 0.123(8) 0.151(8) -0.047(8) -0.033(8) -0.009(8)
S1C 0.168(6) 0.084(4) 0.103(4) -0.034(3) -0.036(4) -0.015(4)
O1C 0.120(11) 0.109(11) 0.208(15) -0.061(11) -0.094(11) -0.007(9)
O2C 0.138(15) 0.130(13) 0.219(15) -0.118(12) -0.012(13) -0.010(12)
O3C 0.185(15) 0.075(9) 0.163(14) -0.068(9) 0.023(13) 0.031(11)
O1 0.078(5) 0.322(15) 0.113(7) -0.042(9) -0.038(5) -0.038(8)
C30 0.085(9) 0.247(19) 0.147(12) -0.049(13) -0.055(9) -0.045(12)
O2 0.125(9) 0.273(15) 0.172(11) -0.036(11) -0.048(9) -0.042(10)
C31 0.148(14) 0.241(18) 0.169(13) -0.107(13) -0.033(12) -0.043(13)
O3 0.163(17) 0.26(2) 0.195(17) -0.043(16) -0.035(15) -0.044(16)
C32 0.172(19) 0.25(2) 0.177(19) -0.060(18) -0.059(17) -0.034(19)

loop_
_atom_type_symbol
_atom_type_description
_atom_type_scat_dispersion_real
_atom_type_scat_dispersion_imag
_atom_type_scat_source
C C 0.0181 0.0091 'International Tables Vol C Tables 4.2.6.8 and 6.1.1.4'
H H 0.0000 0.0000 'International Tables Vol C Tables 4.2.6.8 and 6.1.1.4'
N N 0.0311 0.0180 'International Tables Vol C Tables 4.2.6.8 and 6.1.1.4'
O O 0.0492 0.0322 'International Tables Vol C Tables 4.2.6.8 and 6.1.1.4'
F F 0.0727 0.0534 'International Tables Vol C Tables 4.2.6.8 and 6.1.1.4'
S S 0.3331 0.5567 'International Tables Vol C Tables 4.2.6.8 and 6.1.1.4'
Cl Cl 0.3639 0.7018 'International Tables Vol C Tables 4.2.6.8 and 6.1.1.4'
Cr Cr -0.1635 2.4439 'International Tables Vol C Tables 4.2.6.8 and 6.1.1.4'

loop_
_geom_angle_atom_site_label_1
_geom_angle_atom_site_label_2
_geom_angle_atom_site_label_3
_geom_angle
_geom_angle_site_symmetry_1
_geom_angle_site_symmetry_3
_geom_angle_publ_flag
C2A C1A Cr1A 174.2(4) . . ?
C2A C1A Cr1B 167.0(4) . . ?
C2A C1A Cr1C 169.4(4) . . ?
C1A C2A C3A 178.5(4) . . ?
C8A C3A C4A 117.4(3) . . ?
C8A C3A C2A 120.3(3) . . ?
C4A C3A C2A 122.3(3) . . ?
C3A C4A C5A 121.0(3) . . ?
C3A C4A H4A 119.5 . . ?
C5A C4A H4A 119.5 . . ?
C6A C5A C4A 121.9(3) . . ?
C6A C5A H5A 119.0 . . ?
C4A C5A H5A 119.0 . . ?
C5A C6A C7A 116.5(3) . . ?
C5A C6A C9A 120.5(6) . . ?
C7A C6A C9A 123.0(6) . . ?
C5A C6A C9B 121.6(7) . . ?
C7A C6A C9B 121.8(7) . . ?
C6A C7A C8A 122.8(3) . . ?
C6A C7A H7A 118.6 . . ?
C8A C7A H7A 118.6 . . ?
C3A C8A C7A 120.4(3) . . ?
C3A C8A H8A 119.8 . . ?
C7A C8A H8A 119.8 . . ?
C12A C9A C10A 116.0(12) . . ?
C12A C9A C6A 107.0(10) . . ?
C10A C9A C6A 111.5(10) . . ?
C12A C9A C11A 105.2(12) . . ?
C10A C9A C11A 104.7(11) . . ?
C6A C9A C11A 112.3(10) . . ?
C9A C10A H10A 109.5 . . ?
C9A C10A H10B 109.5 . . ?
H10A C10A H10B 109.5 . . ?
C9A C10A H10C 109.5 . . ?
H10A C10A H10C 109.5 . . ?
H10B C10A H10C 109.5 . . ?
C9A C11A H11A 109.5 . . ?
C9A C11A H11B 109.5 . . ?
H11A C11A H11B 109.5 . . ?
C9A C11A H11C 109.5 . . ?
H11A C11A H11C 109.5 . . ?
H11B C11A H11C 109.5 . . ?
C9A C12A H12A 109.5 . . ?
C9A C12A H12B 109.5 . . ?
H12A C12A H12B 109.5 . . ?
C9A C12A H12C 109.5 . . ?
H12A C12A H12C 109.5 . . ?
H12B C12A H12C 109.5 . . ?
C10B C9B C12B 116.2(17) . . ?
C10B C9B C6A 106.0(12) . . ?
C12B C9B C6A 112.4(12) . . ?
C10B C9B C11B 105.9(14) . . ?
C12B C9B C11B 108.3(14) . . ?
C6A C9B C11B 107.6(13) . . ?
C9B C10B H10D 109.5 . . ?
C9B C10B H10E 109.5 . . ?
H10D C10B H10E 109.5 . . ?
C9B C10B H10F 109.5 . . ?
H10D C10B H10F 109.5 . . ?
H10E C10B H10F 109.5 . . ?
C9B C11B H11D 109.5 . . ?
C9B C11B H11E 109.5 . . ?
H11D C11B H11E 109.5 . . ?
C9B C11B H11F 109.5 . . ?
H11D C11B H11F 109.5 . . ?
H11E C11B H11F 109.5 . . ?
C9B C12B H12D 109.5 . . ?
C9B C12B H12E 109.5 . . ?
H12D C12B H12E 109.5 . . ?
C9B C12B H12F 109.5 . . ?
H12D C12B H12F 109.5 . . ?
H12E C12B H12F 109.5 . . ?
C1A Cr1A N3A 82.7(3) . . ?
C1A Cr1A N4A 84.1(3) . . ?
N3A Cr1A N4A 95.2(4) . . ?
C1A Cr1A N2A 96.1(3) . . ?
N3A Cr1A N2A 86.5(4) . . ?
N4A Cr1A N2A 178.3(4) . . ?
C1A Cr1A N1A 97.5(4) . . ?
N3A Cr1A N1A 179.6(4) . . ?
N4A Cr1A N1A 84.6(4) . . ?
N2A Cr1A N1A 93.8(3) . . ?
C1A Cr1A Cl1A 173.9(3) . . ?
N3A Cr1A Cl1A 91.6(3) . . ?
N4A Cr1A Cl1A 94.4(3) . . ?
N2A Cr1A Cl1A 85.6(3) . . ?
N1A Cr1A Cl1A 88.1(3) . . ?
C28A N1A C14A 115.2(9) . . ?
C28A N1A Cr1A 105.8(6) . . ?
C14A N1A Cr1A 115.4(7) . . ?
C28A N1A H1AN 106.6 . . ?
C14A N1A H1AN 106.6 . . ?
Cr1A N1A H1AN 106.6 . . ?
C16A N2A C19A 117.6(9) . . ?
C16A N2A Cr1A 122.2(6) . . ?
C19A N2A Cr1A 103.6(8) . . ?
C16A N2A H2AN 103.7 . . ?
C19A N2A H2AN 103.7 . . ?
Cr1A N2A H2AN 103.7 . . ?
C20A N3A C22A 117.0(9) . . ?
C20A N3A Cr1A 107.2(7) . . ?
C22A N3A Cr1A 113.2(7) . . ?
C20A N3A H3AN 106.3 . . ?
C22A N3A H3AN 106.3 . . ?
Cr1A N3A H3AN 106.3 . . ?
C27A N4A C24A 116.2(9) . . ?
C27A N4A Cr1A 105.8(6) . . ?
C24A N4A Cr1A 122.4(8) . . ?
C27A N4A H4AN 103.3 . . ?
C24A N4A H4AN 103.3 . . ?
Cr1A N4A H4AN 103.3 . . ?
C14A C13A H13A 109.5 . . ?
C14A C13A H13B 109.5 . . ?
H13A C13A H13B 109.5 . . ?
C14A C13A H13C 109.5 . . ?
H13A C13A H13C 109.5 . . ?
H13B C13A H13C 109.5 . . ?
N1A C14A C15A 106.6(9) . . ?
N1A C14A C13A 109.9(11) . . ?
C15A C14A C13A 111.0(11) . . ?
N1A C14A H14A 109.8 . . ?
C15A C14A H14A 109.8 . . ?
C13A C14A H14A 109.8 . . ?
C16A C15A C14A 120.1(9) . . ?
C16A C15A H15A 107.3 . . ?
C14A C15A H15A 107.3 . . ?
C16A C15A H15B 107.3 . . ?
C14A C15A H15B 107.3 . . ?
H15A C15A H15B 106.9 . . ?
N2A C16A C15A 110.0(7) . . ?
N2A C16A C17A 111.5(10) . . ?
C15A C16A C17A 107.2(10) . . ?
N2A C16A C18A 110.4(9) . . ?
C15A C16A C18A 110.8(10) . . ?
C17A C16A C18A 106.9(9) . . ?
C16A C17A H17A 109.5 . . ?
C16A C17A H17B 109.5 . . ?
H17A C17A H17B 109.5 . . ?
C16A C17A H17C 109.5 . . ?
H17A C17A H17C 109.5 . . ?
H17B C17A H17C 109.5 . . ?
C16A C18A H18A 109.5 . . ?
C16A C18A H18B 109.5 . . ?
H18A C18A H18B 109.5 . . ?
C16A C18A H18C 109.5 . . ?
H18A C18A H18C 109.5 . . ?
H18B C18A H18C 109.5 . . ?
N2A C19A C20A 109.1(11) . . ?
N2A C19A H19A 109.9 . . ?
C20A C19A H19A 109.9 . . ?
N2A C19A H19B 109.9 . . ?
C20A C19A H19B 109.9 . . ?
H19A C19A H19B 108.3 . . ?
N3A C20A C19A 107.3(10) . . ?
N3A C20A H20A 110.3 . . ?
C19A C20A H20A 110.3 . . ?
N3A C20A H20B 110.3 . . ?
C19A C20A H20B 110.3 . . ?
H20A C20A H20B 108.5 . . ?
C22A C21A H21A 109.5 . . ?
C22A C21A H21B 109.5 . . ?
H21A C21A H21B 109.5 . . ?
C22A C21A H21C 109.5 . . ?
H21A C21A H21C 109.5 . . ?
H21B C21A H21C 109.5 . . ?
C23A C22A N3A 110.2(10) . . ?
C23A C22A C21A 114.7(13) . . ?
N3A C22A C21A 110.9(15) . . ?
C23A C22A H22A 106.9 . . ?
N3A C22A H22A 106.9 . . ?
C21A C22A H22A 106.9 . . ?
C22A C23A C24A 120.2(11) . . ?
C22A C23A H23A 107.3 . . ?
C24A C23A H23A 107.3 . . ?
C22A C23A H23B 107.3 . . ?
C24A C23A H23B 107.3 . . ?
H23A C23A H23B 106.9 . . ?
N4A C24A C23A 109.1(9) . . ?
N4A C24A C26A 113.5(8) . . ?
C23A C24A C26A 109.8(11) . . ?
N4A C24A C25A 107.6(9) . . ?
C23A C24A C25A 108.9(9) . . ?
C26A C24A C25A 107.7(10) . . ?
C24A C25A H25A 109.5 . . ?
C24A C25A H25B 109.5 . . ?
H25A C25A H25B 109.5 . . ?
C24A C25A H25C 109.5 . . ?
H25A C25A H25C 109.5 . . ?
H25B C25A H25C 109.5 . . ?
C24A C26A H26A 109.5 . . ?
C24A C26A H26B 109.5 . . ?
H26A C26A H26B 109.5 . . ?
C24A C26A H26C 109.5 . . ?
H26A C26A H26C 109.5 . . ?
H26B C26A H26C 109.5 . . ?
N4A C27A C28A 108.5(10) . . ?
N4A C27A H27A 110.0 . . ?
C28A C27A H27A 110.0 . . ?
N4A C27A H27B 110.0 . . ?
C28A C27A H27B 110.0 . . ?
H27A C27A H27B 108.4 . . ?
N1A C28A C27A 109.6(9) . . ?
N1A C28A H28A 109.8 . . ?
C27A C28A H28A 109.8 . . ?
N1A C28A H28B 109.8 . . ?
C27A C28A H28B 109.8 . . ?
H28A C28A H28B 108.2 . . ?
C1A Cr1B N1B 87.3(5) . . ?
C1A Cr1B N2B 82.2(5) . . ?
N1B Cr1B N2B 96.5(4) . . ?
C1A Cr1B N4B 97.1(4) . . ?
N1B Cr1B N4B 85.2(4) . . ?
N2B Cr1B N4B 178.1(5) . . ?
C1A Cr1B N3B 93.5(4) . . ?
N1B Cr1B N3B 178.8(5) . . ?
N2B Cr1B N3B 84.5(4) . . ?
N4B Cr1B N3B 93.7(4) . . ?
C1A Cr1B Cl1B 175.1(4) . . ?
N1B Cr1B Cl1B 92.2(5) . . ?
N2B Cr1B Cl1B 93.1(5) . . ?
N4B Cr1B Cl1B 87.6(4) . . ?
N3B Cr1B Cl1B 87.2(4) . . ?
C28B N1B C14B 118.3(11) . . ?
C28B N1B Cr1B 105.3(7) . . ?
C14B N1B Cr1B 112.0(9) . . ?
C28B N1B H1BN 106.8 . . ?
C14B N1B H1BN 106.8 . . ?
Cr1B N1B H1BN 106.8 . . ?
C19B N2B C16B 117.9(10) . . ?
C19B N2B Cr1B 105.6(8) . . ?
C16B N2B Cr1B 122.5(7) . . ?
C19B N2B H2BN 102.6 . . ?
C16B N2B H2BN 102.6 . . ?
Cr1B N2B H2BN 102.6 . . ?
C20B N3B C22B 112.0(9) . . ?
C20B N3B Cr1B 107.7(7) . . ?
C22B N3B Cr1B 116.8(8) . . ?
C20B N3B H3BN 106.6 . . ?
C22B N3B H3BN 106.6 . . ?
Cr1B N3B H3BN 106.6 . . ?
C27B N4B C24B 117.7(10) . . ?
C27B N4B Cr1B 105.1(7) . . ?
C24B N4B Cr1B 121.1(8) . . ?
C27B N4B H4BN 103.5 . . ?
C24B N4B H4BN 103.5 . . ?
Cr1B N4B H4BN 103.5 . . ?
C14B C13B H13D 109.5 . . ?
C14B C13B H13E 109.5 . . ?
H13D C13B H13E 109.5 . . ?
C14B C13B H13F 109.5 . . ?
H13D C13B H13F 109.5 . . ?
H13E C13B H13F 109.5 . . ?
N1B C14B C15B 109.7(12) . . ?
N1B C14B C13B 108.0(12) . . ?
C15B C14B C13B 108.7(12) . . ?
N1B C14B H14B 110.1 . . ?
C15B C14B H14B 110.1 . . ?
C13B C14B H14B 110.1 . . ?
C14B C15B C16B 118.1(11) . . ?
C14B C15B H15C 107.8 . . ?
C16B C15B H15C 107.8 . . ?
C14B C15B H15D 107.8 . . ?
C16B C15B H15D 107.8 . . ?
H15C C15B H15D 107.1 . . ?
N2B C16B C17B 112.9(11) . . ?
N2B C16B C15B 109.3(9) . . ?
C17B C16B C15B 111.9(10) . . ?
N2B C16B C18B 107.9(11) . . ?
C17B C16B C18B 108.2(10) . . ?
C15B C16B C18B 106.3(12) . . ?
C16B C17B H17D 109.5 . . ?
C16B C17B H17E 109.5 . . ?
H17D C17B H17E 109.5 . . ?
C16B C17B H17F 109.5 . . ?
H17D C17B H17F 109.5 . . ?
H17E C17B H17F 109.5 . . ?
C16B C18B H18D 109.5 . . ?
C16B C18B H18E 109.5 . . ?
H18D C18B H18E 109.5 . . ?
C16B C18B H18F 109.5 . . ?
H18D C18B H18F 109.5 . . ?
H18E C18B H18F 109.5 . . ?
N2B C19B C20B 110.3(12) . . ?
N2B C19B H19C 109.6 . . ?
C20B C19B H19C 109.6 . . ?
N2B C19B H19D 109.6 . . ?
C20B C19B H19D 109.6 . . ?
H19C C19B H19D 108.1 . . ?
N3B C20B C19B 105.0(10) . . ?
N3B C20B H20C 110.8 . . ?
C19B C20B H20C 110.8 . . ?
N3B C20B H20D 110.8 . . ?
C19B C20B H20D 110.8 . . ?
H20C C20B H20D 108.8 . . ?
C22B C21B H21D 109.5 . . ?
C22B C21B H21E 109.5 . . ?
H21D C21B H21E 109.5 . . ?
C22B C21B H21F 109.5 . . ?
H21D C21B H21F 109.5 . . ?
H21E C21B H21F 109.5 . . ?
C23B C22B N3B 108.7(10) . . ?
C23B C22B C21B 111.5(13) . . ?
N3B C22B C21B 111.3(12) . . ?
C23B C22B H22B 108.4 . . ?
N3B C22B H22B 108.4 . . ?
C21B C22B H22B 108.4 . . ?
C22B C23B C24B 119.7(11) . . ?
C22B C23B H23C 107.4 . . ?
C24B C23B H23C 107.4 . . ?
C22B C23B H23D 107.4 . . ?
C24B C23B H23D 107.4 . . ?
H23C C23B H23D 106.9 . . ?
C23B C24B N4B 110.4(11) . . ?
C23B C24B C25B 111.5(11) . . ?
N4B C24B C25B 110.4(10) . . ?
C23B C24B C26B 105.9(12) . . ?
N4B C24B C26B 108.8(11) . . ?
C25B C24B C26B 109.7(12) . . ?
C24B C25B H25D 109.5 . . ?
C24B C25B H25E 109.5 . . ?
H25D C25B H25E 109.5 . . ?
C24B C25B H25F 109.5 . . ?
H25D C25B H25F 109.5 . . ?
H25E C25B H25F 109.5 . . ?
C24B C26B H26D 109.5 . . ?
C24B C26B H26E 109.5 . . ?
H26D C26B H26E 109.5 . . ?
C24B C26B H26F 109.5 . . ?
H26D C26B H26F 109.5 . . ?
H26E C26B H26F 109.5 . . ?
N4B C27B C28B 109.1(10) . . ?
N4B C27B H27C 109.9 . . ?
C28B C27B H27C 109.9 . . ?
N4B C27B H27D 109.9 . . ?
C28B C27B H27D 109.9 . . ?
H27C C27B H27D 108.3 . . ?
N1B C28B C27B 107.9(11) . . ?
N1B C28B H28C 110.1 . . ?
C27B C28B H28C 110.1 . . ?
N1B C28B H28D 110.1 . . ?
C27B C28B H28D 110.1 . . ?
H28C C28B H28D 108.4 . . ?
N3C Cr1C N2C 87.0(6) . . ?
N3C Cr1C N4C 98.0(6) . . ?
N2C Cr1C N4C 174.8(7) . . ?
N3C Cr1C C1A 100.7(7) . . ?
N2C Cr1C C1A 81.6(8) . . ?
N4C Cr1C C1A 95.9(6) . . ?
N3C Cr1C N1C 178.6(9) . . ?
N2C Cr1C N1C 92.3(6) . . ?
N4C Cr1C N1C 82.7(6) . . ?
C1A Cr1C N1C 78.0(7) . . ?
N3C Cr1C Cl1C 91.0(6) . . ?
N2C Cr1C Cl1C 94.5(8) . . ?
N4C Cr1C Cl1C 87.0(6) . . ?
C1A Cr1C Cl1C 167.4(5) . . ?
N1C Cr1C Cl1C 90.3(7) . . ?
C28C N1C C14C 116.3(15) . . ?
C28C N1C Cr1C 105.8(10) . . ?
C14C N1C Cr1C 118.0(12) . . ?
C28C N1C H1CN 105.2 . . ?
C14C N1C H1CN 105.2 . . ?
Cr1C N1C H1CN 105.2 . . ?
C19C N2C C16C 119.8(14) . . ?
C19C N2C Cr1C 104.0(10) . . ?
C16C N2C Cr1C 125.0(11) . . ?
C19C N2C H2CN 101.2 . . ?
C16C N2C H2CN 101.2 . . ?
Cr1C N2C H2CN 101.2 . . ?
C20C N3C C22C 116.8(14) . . ?
C20C N3C Cr1C 108.5(11) . . ?
C22C N3C Cr1C 114.2(11) . . ?
C20C N3C H3CN 105.4 . . ?
C22C N3C H3CN 105.4 . . ?
Cr1C N3C H3CN 105.4 . . ?
C27C N4C C24C 118.7(13) . . ?
C27C N4C Cr1C 109.1(9) . . ?
C24C N4C Cr1C 120.4(11) . . ?
C27C N4C H4CN 101.6 . . ?
C24C N4C H4CN 101.6 . . ?
Cr1C N4C H4CN 101.6 . . ?
C14C C13C H13G 109.5 . . ?
C14C C13C H13H 109.5 . . ?
H13G C13C H13H 109.5 . . ?
C14C C13C H13I 109.5 . . ?
H13G C13C H13I 109.5 . . ?
H13H C13C H13I 109.5 . . ?
N1C C14C C15C 108.5(16) . . ?
N1C C14C C13C 110.7(17) . . ?
C15C C14C C13C 107.7(18) . . ?
N1C C14C H14C 110.0 . . ?
C15C C14C H14C 110.0 . . ?
C13C C14C H14C 110.0 . . ?
C14C C15C C16C 116.3(16) . . ?
C14C C15C H15E 108.2 . . ?
C16C C15C H15E 108.2 . . ?
C14C C15C H15F 108.2 . . ?
C16C C15C H15F 108.2 . . ?
H15E C15C H15F 107.4 . . ?
N2C C16C C17C 112.4(16) . . ?
N2C C16C C15C 110.6(14) . . ?
C17C C16C C15C 112.9(18) . . ?
N2C C16C C18C 108.6(15) . . ?
C17C C16C C18C 107.3(16) . . ?
C15C C16C C18C 104.6(15) . . ?
C16C C17C H17G 109.5 . . ?
C16C C17C H17H 109.5 . . ?
H17G C17C H17H 109.5 . . ?
C16C C17C H17I 109.5 . . ?
H17G C17C H17I 109.5 . . ?
H17H C17C H17I 109.5 . . ?
C16C C18C H18G 109.5 . . ?
C16C C18C H18H 109.5 . . ?
H18G C18C H18H 109.5 . . ?
C16C C18C H18I 109.5 . . ?
H18G C18C H18I 109.5 . . ?
H18H C18C H18I 109.5 . . ?
N2C C19C C20C 111.2(15) . . ?
N2C C19C H19E 109.4 . . ?
C20C C19C H19E 109.4 . . ?
N2C C19C H19F 109.4 . . ?
C20C C19C H19F 109.4 . . ?
H19E C19C H19F 108.0 . . ?
N3C C20C C19C 107.9(14) . . ?
N3C C20C H20E 110.1 . . ?
C19C C20C H20E 110.1 . . ?
N3C C20C H20F 110.1 . . ?
C19C C20C H20F 110.1 . . ?
H20E C20C H20F 108.4 . . ?
C22C C21C H21G 109.5 . . ?
C22C C21C H21H 109.5 . . ?
H21G C21C H21H 109.5 . . ?
C22C C21C H21I 109.5 . . ?
H21G C21C H21I 109.5 . . ?
H21H C21C H21I 109.5 . . ?
C23C C22C N3C 109.2(14) . . ?
C23C C22C C21C 113.5(17) . . ?
N3C C22C C21C 108.4(17) . . ?
C23C C22C H22C 108.5 . . ?
N3C C22C H22C 108.5 . . ?
C21C C22C H22C 108.5 . . ?
C22C C23C C24C 123.9(15) . . ?
C22C C23C H23E 106.3 . . ?
C24C C23C H23E 106.3 . . ?
C22C C23C H23F 106.3 . . ?
C24C C23C H23F 106.3 . . ?
H23E C23C H23F 106.4 . . ?
C23C C24C N4C 108.7(15) . . ?
C23C C24C C25C 112.4(16) . . ?
N4C C24C C25C 109.0(15) . . ?
C23C C24C C26C 106.7(16) . . ?
N4C C24C C26C 111.0(13) . . ?
C25C C24C C26C 108.9(17) . . ?
C24C C25C H25G 109.5 . . ?
C24C C25C H25H 109.5 . . ?
H25G C25C H25H 109.5 . . ?
C24C C25C H25I 109.5 . . ?
H25G C25C H25I 109.5 . . ?
H25H C25C H25I 109.5 . . ?
C24C C26C H26G 109.5 . . ?
C24C C26C H26H 109.5 . . ?
H26G C26C H26H 109.5 . . ?
C24C C26C H26I 109.5 . . ?
H26G C26C H26I 109.5 . . ?
H26H C26C H26I 109.5 . . ?
N4C C27C C28C 109.6(13) . . ?
N4C C27C H27E 109.7 . . ?
C28C C27C H27E 109.7 . . ?
N4C C27C H27F 109.7 . . ?
C28C C27C H27F 109.7 . . ?
H27E C27C H27F 108.2 . . ?
N1C C28C C27C 109.4(13) . . ?
N1C C28C H28E 109.8 . . ?
C27C C28C H28E 109.8 . . ?
N1C C28C H28F 109.8 . . ?
C27C C28C H28F 109.8 . . ?
H28E C28C H28F 108.2 . . ?
F3A C29A F1A 102.6(8) . . ?
F3A C29A F2A 103.3(7) . . ?
F1A C29A F2A 100.4(8) . . ?
F3A C29A S1A 119.8(5) . . ?
F1A C29A S1A 115.5(6) . . ?
F2A C29A S1A 112.8(6) . . ?
O1A S1A O2A 129.6(5) . . ?
O1A S1A O3A 111.3(5) . . ?
O2A S1A O3A 107.3(5) . . ?
O1A S1A C29A 104.0(4) . . ?
O2A S1A C29A 100.5(4) . . ?
O3A S1A C29A 99.0(4) . . ?
F3B C29B F1B 102.6(8) . . ?
F3B C29B F2B 103.4(7) . . ?
F1B C29B F2B 100.4(8) . . ?
F3B C29B S1B 119.6(6) . . ?
F1B C29B S1B 115.5(6) . . ?
F2B C29B S1B 112.9(6) . . ?
O1B S1B O2B 129.6(5) . . ?
O1B S1B O3B 111.4(5) . . ?
O2B S1B O3B 107.2(5) . . ?
O1B S1B C29B 103.9(4) . . ?
O2B S1B C29B 100.5(4) . . ?
O3B S1B C29B 99.2(4) . . ?
F3C C29C F1C 102.6(8) . . ?
F3C C29C F2C 103.3(7) . . ?
F1C C29C F2C 100.4(8) . . ?
F3C C29C S1C 119.6(6) . . ?
F1C C29C S1C 115.5(6) . . ?
F2C C29C S1C 112.9(6) . . ?
O1C S1C O2C 129.7(5) . . ?
O1C S1C O3C 111.3(5) . . ?
O2C S1C O3C 107.2(5) . . ?
O1C S1C C29C 104.0(4) . . ?
O2C S1C C29C 100.5(4) . . ?
O3C S1C C29C 99.1(4) . . ?
C30 O1 H1 109.5 . . ?
O1 C30 H30A 112.3 . . ?
O1 C30 H30B 109.0 . . ?
H30A C30 H30B 109.5 . . ?
O1 C30 H30C 107.1 . . ?
H30A C30 H30C 109.4 . . ?
H30B C30 H30C 109.5 . . ?
C31 O2 H2 109.5 . . ?
O2 C31 H31A 108.6 . . ?
O2 C31 H31B 110.9 . . ?
H31A C31 H31B 109.4 . . ?
O2 C31 H31C 108.9 . . ?
H31A C31 H31C 109.5 . . ?
H31B C31 H31C 109.5 . . ?
C32 O3 H3 109.5 . . ?
O3 C32 H32A 101.2 . . ?
O3 C32 H32B 116.5 . . ?
H32A C32 H32B 109.4 . . ?
O3 C32 H32C 110.3 . . ?
H32A C32 H32C 109.4 . . ?
H32B C32 H32C 109.5 . . ?

loop_
_geom_bond_atom_site_label_1
_geom_bond_atom_site_label_2
_geom_bond_distance
_geom_bond_site_symmetry_2
_geom_bond_publ_flag
C1A C2A 1.192(4) . ?
C1A Cr1A 2.014(7) . ?
C1A Cr1B 2.029(7) . ?
C1A Cr1C 2.091(8) . ?
C2A C3A 1.452(4) . ?
C3A C8A 1.379(5) . ?
C3A C4A 1.381(5) . ?
C4A C5A 1.395(4) . ?
C4A H4A 0.9500 . ?
C5A C6A 1.367(5) . ?
C5A H5A 0.9500 . ?
C6A C7A 1.373(5) . ?
C6A C9A 1.530(19) . ?
C6A C9B 1.55(2) . ?
C7A C8A 1.387(4) . ?
C7A H7A 0.9500 . ?
C8A H8A 0.9500 . ?
C9A C12A 1.527(13) . ?
C9A C10A 1.530(15) . ?
C9A C11A 1.559(14) . ?
C10A H10A 0.9800 . ?
C10A H10B 0.9800 . ?
C10A H10C 0.9800 . ?
C11A H11A 0.9800 . ?
C11A H11B 0.9800 . ?
C11A H11C 0.9800 . ?
C12A H12A 0.9800 . ?
C12A H12B 0.9800 . ?
C12A H12C 0.9800 . ?
C9B C10B 1.520(16) . ?
C9B C12B 1.522(17) . ?
C9B C11B 1.562(16) . ?
C10B H10D 0.9800 . ?
C10B H10E 0.9800 . ?
C10B H10F 0.9800 . ?
C11B H11D 0.9800 . ?
C11B H11E 0.9800 . ?
C11B H11F 0.9800 . ?
C12B H12D 0.9800 . ?
C12B H12E 0.9800 . ?
C12B H12F 0.9800 . ?
Cr1A N3A 2.064(9) . ?
Cr1A N4A 2.086(9) . ?
Cr1A N2A 2.092(8) . ?
Cr1A N1A 2.092(8) . ?
Cr1A Cl1A 2.372(6) . ?
N1A C28A 1.478(12) . ?
N1A C14A 1.502(12) . ?
N1A H1AN 1.0000 . ?
N2A C16A 1.495(12) . ?
N2A C19A 1.495(13) . ?
N2A H2AN 1.0000 . ?
N3A C20A 1.461(14) . ?
N3A C22A 1.509(16) . ?
N3A H3AN 1.0000 . ?
N4A C27A 1.484(12) . ?
N4A C24A 1.506(9) . ?
N4A H4AN 1.0000 . ?
C13A C14A 1.565(16) . ?
C13A H13A 0.9800 . ?
C13A H13B 0.9800 . ?
C13A H13C 0.9800 . ?
C14A C15A 1.518(15) . ?
C14A H14A 1.0000 . ?
C15A C16A 1.517(14) . ?
C15A H15A 0.9900 . ?
C15A H15B 0.9900 . ?
C16A C17A 1.527(13) . ?
C16A C18A 1.553(12) . ?
C17A H17A 0.9800 . ?
C17A H17B 0.9800 . ?
C17A H17C 0.9800 . ?
C18A H18A 0.9800 . ?
C18A H18B 0.9800 . ?
C18A H18C 0.9800 . ?
C19A C20A 1.576(17) . ?
C19A H19A 0.9900 . ?
C19A H19B 0.9900 . ?
C20A H20A 0.9900 . ?
C20A H20B 0.9900 . ?
C21A C22A 1.519(16) . ?
C21A H21A 0.9800 . ?
C21A H21B 0.9800 . ?
C21A H21C 0.9800 . ?
C22A C23A 1.48(2) . ?
C22A H22A 1.0000 . ?
C23A C24A 1.511(18) . ?
C23A H23A 0.9900 . ?
C23A H23B 0.9900 . ?
C24A C26A 1.533(12) . ?
C24A C25A 1.553(15) . ?
C25A H25A 0.9800 . ?
C25A H25B 0.9800 . ?
C25A H25C 0.9800 . ?
C26A H26A 0.9800 . ?
C26A H26B 0.9800 . ?
C26A H26C 0.9800 . ?
C27A C28A 1.498(13) . ?
C27A H27A 0.9900 . ?
C27A H27B 0.9900 . ?
C28A H28A 0.9900 . ?
C28A H28B 0.9900 . ?
Cr1B N1B 2.066(10) . ?
Cr1B N2B 2.077(10) . ?
Cr1B N4B 2.083(9) . ?
Cr1B N3B 2.091(8) . ?
Cr1B Cl1B 2.370(7) . ?
N1B C28B 1.492(11) . ?
N1B C14B 1.497(12) . ?
N1B H1BN 1.0000 . ?
N2B C19B 1.472(12) . ?
N2B C16B 1.502(11) . ?
N2B H2BN 1.0000 . ?
N3B C20B 1.480(15) . ?
N3B C22B 1.508(12) . ?
N3B H3BN 1.0000 . ?
N4B C27B 1.460(14) . ?
N4B C24B 1.521(11) . ?
N4B H4BN 1.0000 . ?
C13B C14B 1.558(14) . ?
C13B H13D 0.9800 . ?
C13B H13E 0.9800 . ?
C13B H13F 0.9800 . ?
C14B C15B 1.525(13) . ?
C14B H14B 1.0000 . ?
C15B C16B 1.539(13) . ?
C15B H15C 0.9900 . ?
C15B H15D 0.9900 . ?
C16B C17B 1.505(14) . ?
C16B C18B 1.559(13) . ?
C17B H17D 0.9800 . ?
C17B H17E 0.9800 . ?
C17B H17F 0.9800 . ?
C18B H18D 0.9800 . ?
C18B H18E 0.9800 . ?
C18B H18F 0.9800 . ?
C19B C20B 1.551(14) . ?
C19B H19C 0.9900 . ?
C19B H19D 0.9900 . ?
C20B H20C 0.9900 . ?
C20B H20D 0.9900 . ?
C21B C22B 1.537(15) . ?
C21B H21D 0.9800 . ?
C21B H21E 0.9800 . ?
C21B H21F 0.9800 . ?
C22B C23B 1.491(19) . ?
C22B H22B 1.0000 . ?
C23B C24B 1.507(19) . ?
C23B H23C 0.9900 . ?
C23B H23D 0.9900 . ?
C24B C25B 1.528(16) . ?
C24B C26B 1.532(14) . ?
C25B H25D 0.9800 . ?
C25B H25E 0.9800 . ?
C25B H25F 0.9800 . ?
C26B H26D 0.9800 . ?
C26B H26E 0.9800 . ?
C26B H26F 0.9800 . ?
C27B C28B 1.507(14) . ?
C27B H27C 0.9900 . ?
C27B H27D 0.9900 . ?
C28B H28C 0.9900 . ?
C28B H28D 0.9900 . ?
Cr1C N3C 2.019(12) . ?
Cr1C N2C 2.079(12) . ?
Cr1C N4C 2.086(12) . ?
Cr1C N1C 2.123(12) . ?
Cr1C Cl1C 2.349(11) . ?
N1C C28C 1.482(15) . ?
N1C C14C 1.484(15) . ?
N1C H1CN 1.0000 . ?
N2C C19C 1.462(15) . ?
N2C C16C 1.494(14) . ?
N2C H2CN 1.0000 . ?
N3C C20C 1.462(18) . ?
N3C C22C 1.509(16) . ?
N3C H3CN 1.0000 . ?
N4C C27C 1.459(17) . ?
N4C C24C 1.510(14) . ?
N4C H4CN 1.0000 . ?
C13C C14C 1.571(17) . ?
C13C H13G 0.9800 . ?
C13C H13H 0.9800 . ?
C13C H13I 0.9800 . ?
C14C C15C 1.524(16) . ?
C14C H14C 1.0000 . ?
C15C C16C 1.537(17) . ?
C15C H15E 0.9900 . ?
C15C H15F 0.9900 . ?
C16C C17C 1.512(17) . ?
C16C C18C 1.560(15) . ?
C17C H17G 0.9800 . ?
C17C H17H 0.9800 . ?
C17C H17I 0.9800 . ?
C18C H18G 0.9800 . ?
C18C H18H 0.9800 . ?
C18C H18I 0.9800 . ?
C19C C20C 1.562(18) . ?
C19C H19E 0.9900 . ?
C19C H19F 0.9900 . ?
C20C H20E 0.9900 . ?
C20C H20F 0.9900 . ?
C21C C22C 1.533(18) . ?
C21C H21G 0.9800 . ?
C21C H21H 0.9800 . ?
C21C H21I 0.9800 . ?
C22C C23C 1.48(2) . ?
C22C H22C 1.0000 . ?
C23C C24C 1.51(2) . ?
C23C H23E 0.9900 . ?
C23C H23F 0.9900 . ?
C24C C25C 1.520(19) . ?
C24C C26C 1.529(16) . ?
C25C H25G 0.9800 . ?
C25C H25H 0.9800 . ?
C25C H25I 0.9800 . ?
C26C H26G 0.9800 . ?
C26C H26H 0.9800 . ?
C26C H26I 0.9800 . ?
C27C C28C 1.493(15) . ?
C27C H27E 0.9900 . ?
C27C H27F 0.9900 . ?
C28C H28E 0.9900 . ?
C28C H28F 0.9900 . ?
F1A C29A 1.350(7) . ?
F2A C29A 1.385(9) . ?
F3A C29A 1.341(7) . ?
C29A S1A 1.670(9) . ?
S1A O1A 1.439(7) . ?
S1A O2A 1.475(6) . ?
S1A O3A 1.515(6) . ?
F1B C29B 1.350(7) . ?
F2B C29B 1.384(9) . ?
F3B C29B 1.341(7) . ?
C29B S1B 1.670(9) . ?
S1B O1B 1.439(7) . ?
S1B O2B 1.475(6) . ?
S1B O3B 1.514(6) . ?
F1C C29C 1.350(7) . ?
F2C C29C 1.384(9) . ?
F3C C29C 1.341(7) . ?
C29C S1C 1.670(9) . ?
S1C O1C 1.439(7) . ?
S1C O2C 1.474(6) . ?
S1C O3C 1.515(6) . ?
O1 C30 1.436(16) . ?
O1 H1 0.8400 . ?
C30 H30A 0.9794 . ?
C30 H30B 0.9800 . ?
C30 H30C 0.9799 . ?
O2 C31 1.436(18) . ?
O2 H2 0.8400 . ?
C31 H31A 0.9803 . ?
C31 H31B 0.9796 . ?
C31 H31C 0.9801 . ?
O3 C32 1.45(2) . ?
O3 H3 0.8400 . ?
C32 H32A 0.9802 . ?
C32 H32B 0.9798 . ?
C32 H32C 0.9797 . ?

loop_
_geom_hbond_atom_site_label_D
_geom_hbond_atom_site_label_H
_geom_hbond_atom_site_label_A
_geom_hbond_distance_DH
_geom_hbond_distance_HA
_geom_hbond_distance_DA
_geom_hbond_angle_DHA
_geom_hbond_site_symmetry_A
_geom_hbond_publ_flag
N1A H1AN O1 1.00 2.05 2.998(13) 156.5 2_665 yes
N2A H2AN Cl1A 1.00 2.75 3.599(8) 142.9 2_675 yes
N3B H3BN Cl1B 1.00 2.71 3.568(13) 144.6 2_675 yes
N1C^c H1CN^c O1B^c 1.00 2.22 3.10(2) 145.8 . yes
N3C^c H3CN^c Cl1C^c 1.00 2.26 3.24(2) 166.3 2_675 yes
N4C^c H4CN^c Cl1C^c 1.00 2.57 3.060(17) 110.4 . yes

loop_
_geom_torsion_atom_site_label_1
_geom_torsion_atom_site_label_2
_geom_torsion_atom_site_label_3
_geom_torsion_atom_site_label_4
_geom_torsion
_geom_torsion_site_symmetry_1
_geom_torsion_site_symmetry_2
_geom_torsion_site_symmetry_3
_geom_torsion_site_symmetry_4
_geom_torsion_publ_flag
C8A C3A C4A C5A 0.0(5) . . . . ?
C2A C3A C4A C5A -179.8(3) . . . . ?
C3A C4A C5A C6A -0.6(6) . . . . ?
C4A C5A C6A C7A 0.7(5) . . . . ?
C4A C5A C6A C9A -176.9(6) . . . . ?
C4A C5A C6A C9B 176.2(7) . . . . ?
C5A C6A C7A C8A -0.2(5) . . . . ?
C9A C6A C7A C8A 177.3(6) . . . . ?
C9B C6A C7A C8A -175.7(7) . . . . ?
C4A C3A C8A C7A 0.4(5) . . . . ?
C2A C3A C8A C7A -179.8(3) . . . . ?
C6A C7A C8A C3A -0.3(5) . . . . ?
C5A C6A C9A C12A -65.5(12) . . . . ?
C7A C6A C9A C12A 117.1(10) . . . . ?
C5A C6A C9A C10A 62.4(10) . . . . ?
C7A C6A C9A C10A -115.1(8) . . . . ?
C5A C6A C9A C11A 179.5(7) . . . . ?
C7A C6A C9A C11A 2.1(12) . . . . ?
C5A C6A C9B C10B 125.3(11) . . . . ?
C7A C6A C9B C10B -59.5(15) . . . . ?
C5A C6A C9B C12B -2.6(15) . . . . ?
C7A C6A C9B C12B 172.6(9) . . . . ?
C5A C6A C9B C11B -121.8(10) . . . . ?
C7A C6A C9B C11B 53.5(13) . . . . ?
C28A N1A C14A C15A -174.6(9) . . . . ?
Cr1A N1A C14A C15A 61.6(12) . . . . ?
C28A N1A C14A C13A -54.2(15) . . . . ?
Cr1A N1A C14A C13A -178.1(9) . . . . ?
N1A C14A C15A C16A -79.8(13) . . . . ?
C13A C14A C15A C16A 160.5(11) . . . . ?
C19A N2A C16A C15A -170.1(10) . . . . ?
Cr1A N2A C16A C15A -40.0(9) . . . . ?
C19A N2A C16A C17A 71.2(13) . . . . ?
Cr1A N2A C16A C17A -158.8(9) . . . . ?
C19A N2A C16A C18A -47.5(13) . . . . ?
Cr1A N2A C16A C18A 82.5(10) . . . . ?
C14A C15A C16A N2A 66.5(11) . . . . ?
C14A C15A C16A C17A -172.1(10) . . . . ?
C14A C15A C16A C18A -55.8(12) . . . . ?
C16A N2A C19A C20A -178.9(9) . . . . ?
Cr1A N2A C19A C20A 42.9(12) . . . . ?
C22A N3A C20A C19A 168.7(10) . . . . ?
Cr1A N3A C20A C19A 40.4(10) . . . . ?
N2A C19A C20A N3A -58.1(13) . . . . ?
C20A N3A C22A C23A 174.1(10) . . . . ?
Cr1A N3A C22A C23A -60.6(12) . . . . ?
C20A N3A C22A C21A 46.1(15) . . . . ?
Cr1A N3A C22A C21A 171.4(10) . . . . ?
N3A C22A C23A C24A 80.2(15) . . . . ?
C21A C22A C23A C24A -153.9(13) . . . . ?
C27A N4A C24A C23A 170.9(10) . . . . ?
Cr1A N4A C24A C23A 38.7(10) . . . . ?
C27A N4A C24A C26A 48.0(15) . . . . ?
Cr1A N4A C24A C26A -84.2(13) . . . . ?
C27A N4A C24A C25A -71.1(12) . . . . ?
Cr1A N4A C24A C25A 156.7(8) . . . . ?
C22A C23A C24A N4A -64.8(14) . . . . ?
C22A C23A C24A C26A 60.3(15) . . . . ?
C22A C23A C24A C25A 178.0(11) . . . . ?
C24A N4A C27A C28A 177.7(9) . . . . ?
Cr1A N4A C27A C28A -42.8(11) . . . . ?
C14A N1A C28A C27A -169.4(11) . . . . ?
Cr1A N1A C28A C27A -40.6(12) . . . . ?
N4A C27A C28A N1A 57.7(14) . . . . ?
C28B N1B C14B C15B 174.9(11) . . . . ?
Cr1B N1B C14B C15B -62.3(14) . . . . ?
C28B N1B C14B C13B 56.5(18) . . . . ?
Cr1B N1B C14B C13B 179.3(12) . . . . ?
N1B C14B C15B C16B 81.9(16) . . . . ?
C13B C14B C15B C16B -160.2(12) . . . . ?
C19B N2B C16B C17B 47.1(16) . . . . ?
Cr1B N2B C16B C17B -87.2(13) . . . . ?
C19B N2B C16B C15B 172.3(12) . . . . ?
Cr1B N2B C16B C15B 38.1(15) . . . . ?
C19B N2B C16B C18B -72.5(16) . . . . ?
Cr1B N2B C16B C18B 153.2(12) . . . . ?
C14B C15B C16B N2B -64.5(15) . . . . ?
C14B C15B C16B C17B 61.4(14) . . . . ?
C14B C15B C16B C18B 179.3(13) . . . . ?
C16B N2B C19B C20B 176.1(12) . . . . ?
Cr1B N2B C19B C20B -42.7(14) . . . . ?
C22B N3B C20B C19B -172.0(11) . . . . ?
Cr1B N3B C20B C19B -42.2(13) . . . . ?
N2B C19B C20B N3B 58.3(15) . . . . ?
C20B N3B C22B C23B -177.4(12) . . . . ?
Cr1B N3B C22B C23B 57.7(13) . . . . ?
C20B N3B C22B C21B -54.3(17) . . . . ?
Cr1B N3B C22B C21B -179.1(12) . . . . ?
N3B C22B C23B C24B -76.9(14) . . . . ?
C21B C22B C23B C24B 160.1(12) . . . . ?
C22B C23B C24B N4B 67.9(14) . . . . ?
C22B C23B C24B C25B -55.1(15) . . . . ?
C22B C23B C24B C26B -174.4(11) . . . . ?
C27B N4B C24B C23B -174.5(12) . . . . ?
Cr1B N4B C24B C23B -43.2(13) . . . . ?
C27B N4B C24B C25B -50.8(17) . . . . ?
Cr1B N4B C24B C25B 80.5(15) . . . . ?
C27B N4B C24B C26B 69.7(16) . . . . ?
Cr1B N4B C24B C26B -159.1(11) . . . . ?
C24B N4B C27B C28B -178.6(11) . . . . ?
Cr1B N4B C27B C28B 43.3(14) . . . . ?
C14B N1B C28B C27B 168.4(13) . . . . ?
Cr1B N1B C28B C27B 42.2(13) . . . . ?
N4B C27B C28B N1B -59.4(16) . . . . ?
C28C N1C C14C C15C 173.9(18) . . . . ?
Cr1C N1C C14C C15C -59(2) . . . . ?
C28C N1C C14C C13C 56(3) . . . . ?
Cr1C N1C C14C C13C -177(2) . . . . ?
N1C C14C C15C C16C 79(2) . . . . ?
C13C C14C C15C C16C -161(2) . . . . ?
C19C N2C C16C C17C 50(3) . . . . ?
Cr1C N2C C16C C17C -88(2) . . . . ?
C19C N2C C16C C15C 176.9(19) . . . . ?
Cr1C N2C C16C C15C 39(2) . . . . ?
C19C N2C C16C C18C -69(2) . . . . ?
Cr1C N2C C16C C18C 153.3(18) . . . . ?
C14C C15C C16C N2C -67(2) . . . . ?
C14C C15C C16C C17C 60(2) . . . . ?
C14C C15C C16C C18C 176(2) . . . . ?
C16C N2C C19C C20C 174.5(19) . . . . ?
Cr1C N2C C19C C20C -40(2) . . . . ?
C22C N3C C20C C19C -166.5(18) . . . . ?
Cr1C N3C C20C C19C -36(2) . . . . ?
N2C C19C C20C N3C 53(3) . . . . ?
C20C N3C C22C C23C -175.9(19) . . . . ?
Cr1C N3C C22C C23C 56.0(17) . . . . ?
C20C N3C C22C C21C -52(3) . . . . ?
Cr1C N3C C22C C21C -179.8(18) . . . . ?
N3C C22C C23C C24C -78(2) . . . . ?
C21C C22C C23C C24C 161(2) . . . . ?
C22C C23C C24C N4C 65(2) . . . . ?
C22C C23C C24C C25C -56(3) . . . . ?
C22C C23C C24C C26C -175(2) . . . . ?
C27C N4C C24C C23C -175.6(17) . . . . ?
Cr1C N4C C24C C23C -36.7(18) . . . . ?
C27C N4C C24C C25C -53(2) . . . . ?
Cr1C N4C C24C C25C 86.2(19) . . . . ?
C27C N4C C24C C26C 67(2) . . . . ?
Cr1C N4C C24C C26C -153.8(16) . . . . ?
C24C N4C C27C C28C 179.9(14) . . . . ?
Cr1C N4C C27C C28C 36.7(19) . . . . ?
C14C N1C C28C C27C 176.1(19) . . . . ?
Cr1C N1C C28C C27C 43.0(19) . . . . ?
N4C C27C C28C N1C -55(2) . . . . ?
F3A C29A S1A O1A 61.4(8) . . . . ?
F1A C29A S1A O1A -62.0(8) . . . . ?
F2A C29A S1A O1A -176.7(8) . . . . ?
F3A C29A S1A O2A -163.0(7) . . . . ?
F1A C29A S1A O2A 73.6(9) . . . . ?
F2A C29A S1A O2A -41.1(7) . . . . ?
F3A C29A S1A O3A -53.3(8) . . . . ?
F1A C29A S1A O3A -176.8(8) . . . . ?
F2A C29A S1A O3A 68.5(8) . . . . ?
F3B C29B S1B O1B 69.5(10) . . . . ?
F1B C29B S1B O1B -53.8(9) . . . . ?
F2B C29B S1B O1B -168.5(9) . . . . ?
F3B C29B S1B O2B -66.0(11) . . . . ?
F1B C29B S1B O2B 170.7(8) . . . . ?
F2B C29B S1B O2B 55.9(10) . . . . ?
F3B C29B S1B O3B -175.6(10) . . . . ?
F1B C29B S1B O3B 61.1(9) . . . . ?
F2B C29B S1B O3B -53.6(9) . . . . ?
F3C C29C S1C O1C 138.7(11) . . . . ?
F1C C29C S1C O1C 15.4(11) . . . . ?
F2C C29C S1C O1C -99.4(10) . . . . ?
F3C C29C S1C O2C 3.0(12) . . . . ?
F1C C29C S1C O2C -120.3(11) . . . . ?
F2C C29C S1C O2C 124.9(11) . . . . ?
F3C C29C S1C O3C -106.6(11) . . . . ?
F1C C29C S1C O3C 130.1(12) . . . . ?
F2C C29C S1C O3C 15.3(11) . . . . ?
